data_4027637
loop_
_publ_author_name
'Stephen Hanessian'
'Ramkrishna Reddy Vakiti'
'St\'ephane Dorich'
'Shyamapada Banerjee'
'Beno\^it Desch\^enes-Simard'

_publ_section_title
;
 Total Synthesis of Pactamycin and Pactamycate: A Detailed Account
;
_journal_name_full 'Journal of Organic Chemistry'
_journal_page_first 9458
_journal_page_last 9472
_journal_paper_doi 10.1021/jo301638z
_journal_volume 77
_journal_year 2012
_chemical_absolute_configuration rmad
_chemical_compound_source 'Synthesized by the authors. See text'
_chemical_formula_moiety 'C40 H42 Br N O7 Si'
_chemical_formula_sum 'C40 H42 Br N O7 Si'
_chemical_formula_weight 756.75
_chemical_name_systematic
; 
 ? 
;
_space_group_IT_number 169
_symmetry_cell_setting hexagonal
_symmetry_space_group_name_Hall 'P 61'
_symmetry_space_group_name_H-M 'P 61'
_atom_sites_solution_hydrogens geom
_atom_sites_solution_primary direct
_atom_sites_solution_secondary difmap
_audit_creation_method SHELXL-97
_cell_angle_alpha 90.00
_cell_angle_beta 90.00
_cell_angle_gamma 120.00
_cell_formula_units_Z 6
_cell_length_a 26.146(2)
_cell_length_b 26.146(2)
_cell_length_c 9.7191(8)
_cell_measurement_reflns_used 25723
_cell_measurement_temperature 150
_cell_measurement_theta_max 53.46
_cell_measurement_theta_min 3.38
_cell_volume 5754.0(8)
_computing_cell_refinement 'SAINT V7.60A(Bruker AXS, 2008)'
_computing_data_collection 'APEX2  (Bruker AXS, 2008)'
_computing_data_reduction 'SAINT V7.60A(Bruker AXS, 2008)'
_computing_molecular_graphics 'SHELXTL v6.12 (Bruker AXS, 2001)'
_computing_publication_material 'UdMX (Maris, 2004)'
_computing_structure_refinement 'SHELXL97 (Sheldrick, 2008)'
_computing_structure_solution 'SHELXS97 (Sheldrick, 2008)'
_diffrn_ambient_temperature 150
_diffrn_detector_area_resol_mean 8.3
_diffrn_measured_fraction_theta_full 0.992
_diffrn_measured_fraction_theta_max 0.992
_diffrn_measurement_device_type 'Bruker Microstar'
_diffrn_measurement_method \w
_diffrn_radiation_monochromator 'Helios optics'
_diffrn_radiation_source 'Rotating Anode'
_diffrn_radiation_type CuK\a
_diffrn_radiation_wavelength 1.54178
_diffrn_reflns_av_R_equivalents 0.104
_diffrn_reflns_av_sigmaI/netI 0.0974
_diffrn_reflns_limit_h_max 22
_diffrn_reflns_limit_h_min -28
_diffrn_reflns_limit_k_max 23
_diffrn_reflns_limit_k_min -27
_diffrn_reflns_limit_l_max 10
_diffrn_reflns_limit_l_min -10
_diffrn_reflns_number 78980
_diffrn_reflns_theta_full 57.13
_diffrn_reflns_theta_max 57.13
_diffrn_reflns_theta_min 1.95
_exptl_absorpt_coefficient_mu 2.158
_exptl_absorpt_correction_T_max 0.9787
_exptl_absorpt_correction_T_min 0.5549
_exptl_absorpt_correction_type multi-scan
_exptl_absorpt_process_details 'Sadabs (Sheldrick, 1996)'
_exptl_crystal_colour Colorless
_exptl_crystal_density_diffrn 1.310
_exptl_crystal_description needle
_exptl_crystal_F_000 2364
_exptl_crystal_size_max 0.36
_exptl_crystal_size_mid 0.02
_exptl_crystal_size_min 0.01
_platon_squeeze_details
;
The crystal structure has been squeezed out with PLATON to remove high
disordered solvent contribution from its solvate structure.
PLATON found a total of 203 A^3 solvent accessible void volume with 
contribution from 73 electrons per cell. The accessible void may contain either
a molecule of ethyl acetate or hexane used as crystallization solvent.
;
_refine_diff_density_max 0.653
_refine_diff_density_min -0.494
_refine_diff_density_rms 0.081
_refine_ls_abs_structure_details 'Flack H D (1983), 2299 Friedel Pairs'
_refine_ls_abs_structure_Flack 0.10(6)
_refine_ls_extinction_method none
_refine_ls_goodness_of_fit_ref 1.086
_refine_ls_hydrogen_treatment constr
_refine_ls_matrix_type full
_refine_ls_number_parameters 482
_refine_ls_number_reflns 5086
_refine_ls_number_restraints 802
_refine_ls_restrained_S_all 1.039
_refine_ls_R_factor_all 0.1643
_refine_ls_R_factor_gt 0.1036
_refine_ls_shift/su_max 0.000
_refine_ls_shift/su_mean 0.000
_refine_ls_structure_factor_coef Fsqd
_refine_ls_weighting_details 'calc w=1/[\s^2^(Fo^2^)+(0.1434P)^2^+11.5630P] where P=(Fo^2^+2Fc^2^)/3'
_refine_ls_weighting_scheme calc
_refine_ls_wR_factor_gt 0.2734
_refine_ls_wR_factor_ref 0.2959
_reflns_number_gt 2775
_reflns_number_total 5086
_reflns_threshold_expression I>2\s(I)
_cod_data_source_file jo301638z_si_004.cif
_cod_data_source_block bent98
_cod_original_cell_volume 5754.1(8)
_cod_database_code 4027637

loop_
_symmetry_equiv_pos_as_xyz
'x, y, z'
'-y, x-y, z+1/3'
'-x+y, -x, z+2/3'
'-x, -y, z+1/2'
'y, -x+y, z+5/6'
'x-y, x, z+1/6'

loop_
_atom_site_label
_atom_site_type_symbol
_atom_site_fract_x
_atom_site_fract_y
_atom_site_fract_z
_atom_site_U_iso_or_equiv
_atom_site_adp_type
_atom_site_occupancy
_atom_site_symmetry_multiplicity
_atom_site_calc_flag
_atom_site_refinement_flags
_atom_site_disorder_assembly
_atom_site_disorder_group
Br1 Br 0.56907(8) 0.61795(8) 1.0204(3) 0.1119(6) Uani 1 1 d U . .
O1 O 0.6773(4) 0.6150(4) 0.3909(9) 0.097(3) Uani 1 1 d DU . .
O2 O 0.5820(4) 0.5520(4) 0.3401(9) 0.096(3) Uani 1 1 d U . .
C2 C 0.6929(5) 0.6087(6) 0.2436(12) 0.087(4) Uani 1 1 d DU . .
H2 H 0.6621 0.6051 0.1769 0.105 Uiso 1 1 calc R A 1
C10 C 0.6205(6) 0.5820(6) 0.4244(14) 0.078(3) Uani 1 1 d U . .
C11 C 0.6087(3) 0.5934(3) 0.5693(6) 0.080(2) Uani 1 1 d GU . .
C12 C 0.5507(3) 0.5672(3) 0.6155(7) 0.092(3) Uani 1 1 d GU . .
H12 H 0.5191 0.5433 0.5550 0.111 Uiso 1 1 calc R B .
C13 C 0.5389(3) 0.5758(4) 0.7504(7) 0.093(3) Uani 1 1 d GU B .
H13 H 0.4993 0.5579 0.7820 0.112 Uiso 1 1 calc R . .
C14 C 0.5852(4) 0.6107(4) 0.8389(7) 0.090(3) Uani 1 1 d GU . .
C15 C 0.6432(3) 0.6369(3) 0.7927(7) 0.094(3) Uani 1 1 d GU B .
H15 H 0.6748 0.6607 0.8532 0.113 Uiso 1 1 calc R . .
C16 C 0.6549(3) 0.6283(3) 0.6578(7) 0.087(3) Uani 1 1 d GU . .
H16 H 0.6946 0.6462 0.6262 0.105 Uiso 1 1 calc R B .
SiA Si 0.7731(2) 0.4984(2) 0.5725(5) 0.0917(16) Uani 0.59 1 d PDU B 1
O3A O 0.7314(4) 0.5571(5) 0.1296(9) 0.096(4) Uani 0.59 1 d PDU B 1
O4A O 0.8022(4) 0.5505(4) 0.4475(7) 0.079(3) Uani 0.59 1 d PDU B 1
O5A O 0.8150(5) 0.6624(5) 0.4041(9) 0.079(3) Uani 0.59 1 d PDU B 1
H5A H 0.7846 0.6560 0.4477 0.118 Uiso 0.59 1 calc PRD B 1
O6A O 0.8022(5) 0.7665(4) 0.1518(8) 0.075(4) Uani 0.59 1 d PDU B 1
O7A O 0.8391(5) 0.8272(4) -0.4890(7) 0.101(4) Uani 0.59 1 d PDU B 1
N1A N 0.7611(6) 0.6736(4) 0.0562(9) 0.096(5) Uani 0.59 1 d PD B 1
C1A C 0.7573(4) 0.6679(4) 0.2143(10) 0.090(4) Uani 0.59 1 d PDU B 1
C3A C 0.6968(4) 0.5578(6) 0.2491(15) 0.092(4) Uani 0.59 1 d PDU B 1
H3A H 0.6673 0.5212 0.2980 0.110 Uiso 0.59 1 calc PR B 1
C4A C 0.7659(4) 0.5797(4) 0.2455(12) 0.085(4) Uani 0.59 1 d PDU B 1
C5A C 0.7991(4) 0.6445(5) 0.2568(12) 0.087(5) Uani 0.59 1 d PDU B 1
C6A C 0.7769(5) 0.7278(6) 0.2690(12) 0.085(3) Uani 0.59 1 d PDU B 1
H6A H 0.8058 0.7385 0.3462 0.102 Uiso 0.59 1 calc PR B 1
C7A C 0.7226(6) 0.7341(7) 0.3101(18) 0.085(3) Uani 0.59 1 d PDU B 1
H7A H 0.7359 0.7754 0.3327 0.127 Uiso 0.59 1 calc PR B 1
H7B H 0.7031 0.7092 0.3903 0.127 Uiso 0.59 1 calc PR B 1
H7C H 0.6947 0.7216 0.2330 0.127 Uiso 0.59 1 calc PR B 1
C8A C 0.7873(6) 0.5373(7) 0.3086(11) 0.073(5) Uani 0.59 1 d PDU B 1
H8A H 0.7553 0.4957 0.2997 0.088 Uiso 0.59 1 calc PR B 1
H8B H 0.8220 0.5420 0.2568 0.088 Uiso 0.59 1 calc PR B 1
C9A C 0.8602(6) 0.6717(10) 0.1676(19) 0.111(9) Uani 0.59 1 d PDU B 1
H9A H 0.8614 0.7004 0.1009 0.167 Uiso 0.59 1 calc PR B 1
H9B H 0.8618 0.6397 0.1188 0.167 Uiso 0.59 1 calc PR B 1
H9C H 0.8942 0.6913 0.2298 0.167 Uiso 0.59 1 calc PR B 1
C17 C 0.7888(3) 0.5428(4) 0.7326(9) 0.095(5) Uani 0.59 1 d PDU B 1
C18 C 0.7524(5) 0.5723(6) 0.7429(16) 0.091(5) Uani 0.59 1 d PDU B 1
H18A H 0.7106 0.5423 0.7511 0.137 Uiso 0.59 1 calc PR B 1
H18B H 0.7583 0.5961 0.6602 0.137 Uiso 0.59 1 calc PR B 1
H18C H 0.7646 0.5980 0.8242 0.137 Uiso 0.59 1 calc PR B 1
C19 C 0.8540(5) 0.5908(7) 0.7361(17) 0.147(8) Uani 0.59 1 d PDU B 1
H19A H 0.8612 0.6164 0.8160 0.220 Uiso 0.59 1 calc PR B 1
H19B H 0.8639 0.6144 0.6517 0.220 Uiso 0.59 1 calc PR B 1
H19C H 0.8786 0.5724 0.7429 0.220 Uiso 0.59 1 calc PR B 1
C20 C 0.7773(9) 0.5033(7) 0.8574(11) 0.111(5) Uani 0.59 1 d PDU B 1
H20A H 0.8086 0.4932 0.8648 0.166 Uiso 0.59 1 calc PR B 1
H20B H 0.7391 0.4671 0.8471 0.166 Uiso 0.59 1 calc PR B 1
H20C H 0.7770 0.5242 0.9408 0.166 Uiso 0.59 1 calc PR B 1
C21 C 0.6953(2) 0.4514(3) 0.5257(6) 0.060(3) Uani 0.59 1 d PGDU B 1
C22 C 0.6542(3) 0.4700(3) 0.5424(8) 0.049(3) Uani 0.59 1 d PGDU B 1
H22 H 0.6662 0.5078 0.5800 0.059 Uiso 0.59 1 calc PR B 1
C23 C 0.5958(3) 0.4331(4) 0.5040(11) 0.079(5) Uani 0.59 1 d PGDU B 1
H23 H 0.5677 0.4458 0.5153 0.094 Uiso 0.59 1 calc PR B 1
C24 C 0.5783(3) 0.3777(4) 0.4489(13) 0.056(4) Uani 0.59 1 d PGDU B 1
H24 H 0.5384 0.3525 0.4227 0.067 Uiso 0.59 1 calc PR B 1
C25 C 0.6194(3) 0.3592(3) 0.4323(13) 0.085(5) Uani 0.59 1 d PGDU B 1
H25 H 0.6074 0.3213 0.3947 0.102 Uiso 0.59 1 calc PR B 1
C26 C 0.6778(3) 0.3960(3) 0.4707(9) 0.076(4) Uani 0.59 1 d PGDU B 1
H26 H 0.7059 0.3834 0.4594 0.092 Uiso 0.59 1 calc PR B 1
C27 C 0.8169(3) 0.4613(3) 0.5743(8) 0.079(4) Uani 0.59 1 d PGDU B 1
C28 C 0.8697(3) 0.4826(5) 0.5024(10) 0.093(4) Uani 0.59 1 d PGDU B 1
H28 H 0.8843 0.5177 0.4492 0.112 Uiso 0.59 1 calc PR B 1
C29 C 0.9011(4) 0.4527(6) 0.5084(13) 0.116(6) Uani 0.59 1 d PGDU B 1
H29 H 0.9371 0.4673 0.4593 0.139 Uiso 0.59 1 calc PR B 1
C30 C 0.8797(4) 0.4014(6) 0.5862(16) 0.095(5) Uani 0.59 1 d PGDU B 1
H30 H 0.9012 0.3810 0.5903 0.114 Uiso 0.59 1 calc PR B 1
C31 C 0.8270(5) 0.3801(5) 0.6581(15) 0.107(5) Uani 0.59 1 d PGDU B 1
H31 H 0.8124 0.3451 0.7113 0.129 Uiso 0.59 1 calc PR B 1
C32 C 0.7956(4) 0.4100(4) 0.6522(11) 0.094(5) Uani 0.59 1 d PGDU B 1
H32 H 0.7595 0.3954 0.7013 0.113 Uiso 0.59 1 calc PR B 1
C33 C 0.7880(4) 0.7278(5) 0.0331(10) 0.076(6) Uani 0.59 1 d PDU B 1
C34 C 0.8010(3) 0.7551(4) -0.0973(6) 0.078(5) Uani 0.59 1 d PGDU B 1
C35 C 0.8095(5) 0.7259(4) -0.2067(8) 0.076(5) Uani 0.59 1 d PGDU B 1
H35 H 0.8064 0.6885 -0.1926 0.091 Uiso 0.59 1 calc PR B 1
C36 C 0.8226(6) 0.7514(4) -0.3368(8) 0.100(5) Uani 0.59 1 d PGDU B 1
H36 H 0.8284 0.7315 -0.4115 0.121 Uiso 0.59 1 calc PR B 1
C37 C 0.8272(6) 0.8062(4) -0.3574(6) 0.107(6) Uani 0.59 1 d PGDU B 1
C38 C 0.8186(6) 0.8353(4) -0.2480(8) 0.098(5) Uani 0.59 1 d PGDU B 1
H38 H 0.8217 0.8728 -0.2621 0.117 Uiso 0.59 1 calc PR B 1
C39 C 0.8056(5) 0.8098(5) -0.1180(7) 0.081(4) Uani 0.59 1 d PGDU B 1
H39 H 0.7997 0.8297 -0.0432 0.097 Uiso 0.59 1 calc PR B 1
C40 C 0.8432(10) 0.8827(7) -0.5160(12) 0.121(7) Uani 0.59 1 d PDU B 1
H40A H 0.8057 0.8805 -0.4924 0.182 Uiso 0.59 1 calc PR B 1
H40B H 0.8517 0.8924 -0.6137 0.182 Uiso 0.59 1 calc PR B 1
H40C H 0.8750 0.9134 -0.4603 0.182 Uiso 0.59 1 calc PR B 1
SiB Si 0.7827(3) 0.5176(3) 0.5831(6) 0.0917(16) Uani 0.41 1 d PD B 2
O3B O 0.7503(7) 0.5761(7) 0.1317(12) 0.096(4) Uani 0.41 1 d PDU B 2
O4B O 0.8102(5) 0.5735(6) 0.4669(10) 0.079(3) Uani 0.41 1 d PDU B 2
O5B O 0.8089(7) 0.6790(7) 0.4247(13) 0.079(3) Uani 0.41 1 d PDU B 2
H5B H 0.7769 0.6721 0.4611 0.118 Uiso 0.41 1 calc PR B 2
O6B O 0.7828(8) 0.7749(4) 0.1989(12) 0.075(4) Uani 0.41 1 d PDU B 2
O7B O 0.8473(8) 0.8849(6) -0.3997(9) 0.101(4) Uani 0.41 1 d PDU B 2
N1B N 0.7597(9) 0.6911(6) 0.0750(11) 0.096(5) Uani 0.41 1 d PD B 2
C1B C 0.7494(6) 0.6757(5) 0.2296(12) 0.090(4) Uani 0.41 1 d PDU B 2
C3B C 0.7073(6) 0.5655(6) 0.2420(19) 0.092(4) Uani 0.41 1 d PDU B 2
H3B H 0.6815 0.5257 0.2833 0.110 Uiso 0.41 1 calc PR B 2
C4B C 0.7778(6) 0.5999(6) 0.2554(13) 0.085(4) Uani 0.41 1 d PDU B 2
C5B C 0.7990(6) 0.6632(6) 0.2749(15) 0.087(5) Uani 0.41 1 d PDU B 2
C6B C 0.7538(7) 0.7282(6) 0.2997(14) 0.085(3) Uani 0.41 1 d PDU B 2
H6B H 0.7758 0.7374 0.3887 0.102 Uiso 0.41 1 calc PR B 2
C7B C 0.6914(9) 0.7217(10) 0.315(2) 0.085(3) Uani 0.41 1 d PDU B 2
H7D H 0.6954 0.7610 0.3214 0.127 Uiso 0.41 1 calc PR B 2
H7E H 0.6723 0.6992 0.3985 0.127 Uiso 0.41 1 calc PR B 2
H7F H 0.6672 0.7010 0.2347 0.127 Uiso 0.41 1 calc PR B 2
C8B C 0.8066(7) 0.5650(9) 0.3246(13) 0.073(5) Uani 0.41 1 d PDU B 2
H8C H 0.7823 0.5223 0.3037 0.088 Uiso 0.41 1 calc PR B 2
H8D H 0.8466 0.5793 0.2864 0.088 Uiso 0.41 1 calc PR B 2
C9B C 0.8618(7) 0.7029(11) 0.195(3) 0.111(9) Uani 0.41 1 d PDU B 2
H9D H 0.8893 0.7350 0.2549 0.167 Uiso 0.41 1 calc PR B 2
H9E H 0.8552 0.7195 0.1108 0.167 Uiso 0.41 1 calc PR B 2
H9F H 0.8786 0.6779 0.1705 0.167 Uiso 0.41 1 calc PR B 2
C57 C 0.8025(5) 0.5581(6) 0.7501(11) 0.095(5) Uani 0.41 1 d PDU B 2
C58 C 0.7675(9) 0.5883(10) 0.776(2) 0.091(5) Uani 0.41 1 d PDU B 2
H58A H 0.7812 0.6224 0.7148 0.137 Uiso 0.41 1 calc PR B 2
H58B H 0.7728 0.6017 0.8722 0.137 Uiso 0.41 1 calc PR B 2
H58C H 0.7256 0.5606 0.7591 0.137 Uiso 0.41 1 calc PR B 2
C59 C 0.8680(7) 0.6054(10) 0.749(2) 0.147(8) Uani 0.41 1 d PDU B 2
H59A H 0.8752 0.6356 0.8183 0.220 Uiso 0.41 1 calc PR B 2
H59B H 0.8789 0.6237 0.6581 0.220 Uiso 0.41 1 calc PR B 2
H59C H 0.8918 0.5871 0.7711 0.220 Uiso 0.41 1 calc PR B 2
C60 C 0.7930(13) 0.5154(10) 0.8666(14) 0.111(5) Uani 0.41 1 d PDU B 2
H60A H 0.7863 0.5306 0.9528 0.166 Uiso 0.41 1 calc PR B 2
H60B H 0.8280 0.5112 0.8760 0.166 Uiso 0.41 1 calc PR B 2
H60C H 0.7585 0.4768 0.8462 0.166 Uiso 0.41 1 calc PR B 2
C61 C 0.7039(3) 0.4730(4) 0.5445(9) 0.060(3) Uani 0.41 1 d PGDU B 2
C62 C 0.6649(4) 0.4931(5) 0.5737(12) 0.049(3) Uani 0.41 1 d PGDU B 2
H62 H 0.6789 0.5305 0.6159 0.059 Uiso 0.41 1 calc PR B 2
C63 C 0.6054(4) 0.4583(6) 0.5412(16) 0.079(5) Uani 0.41 1 d PGDU B 2
H63 H 0.5787 0.4720 0.5611 0.094 Uiso 0.41 1 calc PR B 2
C64 C 0.5849(4) 0.4035(6) 0.4794(19) 0.056(4) Uani 0.41 1 d PGDU B 2
H64 H 0.5442 0.3798 0.4572 0.067 Uiso 0.41 1 calc PR B 2
C65 C 0.6239(4) 0.3835(5) 0.4502(19) 0.085(5) Uani 0.41 1 d PGDU B 2
H65 H 0.6099 0.3460 0.4080 0.102 Uiso 0.41 1 calc PR B 2
C66 C 0.6834(4) 0.4182(4) 0.4827(14) 0.076(4) Uani 0.41 1 d PGDU B 2
H66 H 0.7101 0.4045 0.4628 0.092 Uiso 0.41 1 calc PR B 2
C67 C 0.8258(4) 0.4805(5) 0.5635(11) 0.079(4) Uani 0.41 1 d PGDU B 2
C68 C 0.8766(4) 0.5029(7) 0.4836(14) 0.093(4) Uani 0.41 1 d PGDU B 2
H68 H 0.8902 0.5390 0.4351 0.112 Uiso 0.41 1 calc PR B 2
C69 C 0.9076(5) 0.4725(8) 0.475(2) 0.116(6) Uani 0.41 1 d PGDU B 2
H69 H 0.9423 0.4879 0.4200 0.139 Uiso 0.41 1 calc PR B 2
C70 C 0.8877(7) 0.4198(8) 0.546(2) 0.095(5) Uani 0.41 1 d PGDU B 2
H70 H 0.9088 0.3990 0.5394 0.114 Uiso 0.41 1 calc PR B 2
C71 C 0.8369(7) 0.3973(7) 0.625(2) 0.107(5) Uani 0.41 1 d PGDU B 2
H71 H 0.8233 0.3612 0.6739 0.129 Uiso 0.41 1 calc PR B 2
C72 C 0.8059(5) 0.4276(5) 0.6344(17) 0.094(5) Uani 0.41 1 d PGDU B 2
H72 H 0.7712 0.4123 0.6890 0.113 Uiso 0.41 1 calc PR B 2
C73 C 0.7743(6) 0.7443(6) 0.0681(12) 0.076(6) Uani 0.41 1 d PDU B 2
C74 C 0.7925(4) 0.7809(5) -0.0494(9) 0.078(5) Uani 0.41 1 d PGDU B 2
C75 C 0.7855(6) 0.7559(5) -0.1792(10) 0.076(5) Uani 0.41 1 d PGDU B 2
H75 H 0.7687 0.7144 -0.1885 0.091 Uiso 0.41 1 calc PRD B 2
C76 C 0.8030(7) 0.7917(6) -0.2954(8) 0.100(5) Uani 0.41 1 d PGDU B 2
H76 H 0.7981 0.7746 -0.3842 0.121 Uiso 0.41 1 calc PR B 2
C77 C 0.8275(7) 0.8524(6) -0.2818(9) 0.107(6) Uani 0.41 1 d PGDU B 2
C78 C 0.8346(8) 0.8774(5) -0.1520(11) 0.098(5) Uani 0.41 1 d PGDU B 2
H78 H 0.8514 0.9189 -0.1427 0.117 Uiso 0.41 1 calc PR B 2
C79 C 0.8171(7) 0.8416(6) -0.0358(9) 0.081(4) Uani 0.41 1 d PGDU B 2
H79 H 0.8219 0.8587 0.0530 0.097 Uiso 0.41 1 calc PR B 2
C80 C 0.8339(14) 0.8539(12) -0.5272(14) 0.121(7) Uani 0.41 1 d PDU B 2
H80A H 0.8534 0.8820 -0.6024 0.182 Uiso 0.41 1 calc PR B 2
H80B H 0.7911 0.8327 -0.5417 0.182 Uiso 0.41 1 calc PR B 2
H80C H 0.8481 0.8255 -0.5250 0.182 Uiso 0.41 1 calc PR B 2

loop_
_atom_site_aniso_label
_atom_site_aniso_U_11
_atom_site_aniso_U_22
_atom_site_aniso_U_33
_atom_site_aniso_U_23
_atom_site_aniso_U_13
_atom_site_aniso_U_12
Br1 0.1419(13) 0.1641(15) 0.0695(8) -0.0278(9) -0.0199(9) 0.1064(12)
O1 0.101(5) 0.104(6) 0.077(5) -0.008(4) -0.006(4) 0.045(4)
O2 0.088(5) 0.115(6) 0.059(4) 0.034(4) 0.006(4) 0.031(5)
C2 0.080(7) 0.111(7) 0.058(7) 0.031(7) -0.021(6) 0.038(5)
C10 0.091(5) 0.094(6) 0.075(5) 0.004(5) -0.019(4) 0.066(5)
C11 0.097(5) 0.089(5) 0.073(4) 0.000(4) -0.014(4) 0.061(4)
C12 0.102(5) 0.107(6) 0.068(5) -0.001(5) -0.017(4) 0.053(5)
C13 0.108(5) 0.107(6) 0.072(5) -0.015(5) -0.015(4) 0.059(5)
C14 0.109(6) 0.103(6) 0.063(5) -0.005(5) -0.012(4) 0.057(5)
C15 0.102(5) 0.113(6) 0.066(5) 0.002(5) -0.019(4) 0.053(5)
C16 0.099(5) 0.104(6) 0.067(5) 0.013(5) -0.015(4) 0.057(5)
SiA 0.094(3) 0.153(5) 0.0425(18) 0.007(3) 0.0077(19) 0.073(3)
O3A 0.084(8) 0.115(9) 0.038(5) 0.013(5) 0.025(5) 0.013(7)
O4A 0.080(6) 0.124(10) 0.032(4) -0.011(5) 0.005(4) 0.052(6)
O5A 0.071(5) 0.092(6) 0.071(4) 0.003(4) 0.012(4) 0.039(4)
O6A 0.097(9) 0.085(7) 0.043(7) -0.011(5) -0.005(6) 0.045(6)
O7A 0.111(9) 0.121(8) 0.032(5) 0.005(5) -0.017(6) 0.028(8)
N1A 0.065(7) 0.110(11) 0.066(7) 0.030(8) -0.015(6) 0.010(8)
C1A 0.076(8) 0.123(7) 0.048(7) 0.026(7) 0.007(6) 0.032(6)
C3A 0.102(8) 0.110(9) 0.056(7) -0.019(7) 0.006(8) 0.047(8)
C4A 0.101(8) 0.110(12) 0.030(6) 0.021(8) -0.003(7) 0.042(9)
C5A 0.066(8) 0.101(13) 0.074(7) -0.009(9) -0.007(6) 0.027(8)
C6A 0.051(4) 0.109(4) 0.049(3) 0.014(3) 0.007(4) 0.007(4)
C7A 0.051(4) 0.109(4) 0.049(3) 0.014(3) 0.007(4) 0.007(4)
C8A 0.074(10) 0.104(15) 0.042(6) -0.018(7) 0.019(6) 0.045(10)
C9A 0.070(8) 0.13(2) 0.087(12) 0.033(14) -0.002(8) 0.014(11)
C17 0.090(10) 0.176(13) 0.031(6) 0.020(6) 0.019(6) 0.076(10)
C18 0.073(9) 0.127(12) 0.071(10) 0.003(9) -0.029(8) 0.047(9)
C19 0.113(13) 0.217(18) 0.096(11) -0.065(12) 0.012(10) 0.072(13)
C20 0.138(13) 0.166(13) 0.071(9) 0.005(10) -0.009(9) 0.108(11)
C21 0.075(5) 0.066(8) 0.035(6) 0.026(6) 0.031(5) 0.033(5)
C22 0.058(6) 0.055(9) 0.035(8) -0.015(7) 0.000(6) 0.028(6)
C23 0.079(7) 0.052(10) 0.098(13) 0.003(9) 0.006(9) 0.028(7)
C24 0.041(6) 0.055(10) 0.063(9) -0.014(8) -0.027(6) 0.017(7)
C25 0.078(7) 0.142(12) 0.054(8) -0.060(9) -0.031(7) 0.070(7)
C26 0.075(6) 0.078(8) 0.110(9) 0.002(7) -0.018(6) 0.064(6)
C27 0.080(7) 0.111(10) 0.037(6) 0.002(6) -0.009(5) 0.042(8)
C28 0.065(7) 0.115(11) 0.085(10) -0.003(8) 0.004(6) 0.034(7)
C29 0.085(9) 0.138(13) 0.125(14) -0.019(10) -0.027(8) 0.056(8)
C30 0.115(8) 0.124(11) 0.078(12) -0.055(8) -0.016(8) 0.084(9)
C31 0.119(9) 0.158(12) 0.078(11) -0.001(9) -0.021(7) 0.094(9)
C32 0.090(9) 0.105(11) 0.098(11) 0.020(8) 0.028(8) 0.056(8)
C33 0.072(12) 0.079(11) 0.060(7) -0.008(8) 0.028(9) 0.025(9)
C34 0.060(10) 0.068(9) 0.060(7) -0.003(6) 0.004(8) -0.002(9)
C35 0.067(11) 0.108(10) 0.034(6) 0.015(6) 0.011(7) 0.030(9)
C36 0.097(13) 0.117(10) 0.052(7) 0.019(7) 0.013(9) 0.026(10)
C37 0.126(14) 0.128(11) 0.042(7) 0.022(7) 0.022(10) 0.045(12)
C38 0.104(13) 0.128(12) 0.051(7) 0.016(7) 0.007(10) 0.051(11)
C39 0.072(10) 0.089(9) 0.038(7) -0.010(6) -0.013(8) 0.009(10)
C40 0.164(15) 0.140(14) 0.050(9) 0.019(10) 0.013(9) 0.069(14)
SiB 0.094(3) 0.153(5) 0.0425(18) 0.007(3) 0.0077(19) 0.073(3)
O3B 0.084(8) 0.115(9) 0.038(5) 0.013(5) 0.025(5) 0.013(7)
O4B 0.080(6) 0.124(10) 0.032(4) -0.011(5) 0.005(4) 0.052(6)
O5B 0.071(5) 0.092(6) 0.071(4) 0.003(4) 0.012(4) 0.039(4)
O6B 0.097(9) 0.085(7) 0.043(7) -0.011(5) -0.005(6) 0.045(6)
O7B 0.111(9) 0.121(8) 0.032(5) 0.005(5) -0.017(6) 0.028(8)
N1B 0.065(7) 0.110(11) 0.066(7) 0.030(8) -0.015(6) 0.010(8)
C1B 0.076(8) 0.123(7) 0.048(7) 0.026(7) 0.007(6) 0.032(6)
C3B 0.102(8) 0.110(9) 0.056(7) -0.019(7) 0.006(8) 0.047(8)
C4B 0.101(8) 0.110(12) 0.030(6) 0.021(8) -0.003(7) 0.042(9)
C5B 0.066(8) 0.101(13) 0.074(7) -0.009(9) -0.007(6) 0.027(8)
C6B 0.051(4) 0.109(4) 0.049(3) 0.014(3) 0.007(4) 0.007(4)
C7B 0.051(4) 0.109(4) 0.049(3) 0.014(3) 0.007(4) 0.007(4)
C8B 0.074(10) 0.104(15) 0.042(6) -0.018(7) 0.019(6) 0.045(10)
C9B 0.070(8) 0.13(2) 0.087(12) 0.033(14) -0.002(8) 0.014(11)
C57 0.090(10) 0.176(13) 0.031(6) 0.020(6) 0.019(6) 0.076(10)
C58 0.073(9) 0.127(12) 0.071(10) 0.003(9) -0.029(8) 0.047(9)
C59 0.113(13) 0.217(18) 0.096(11) -0.065(12) 0.012(10) 0.072(13)
C60 0.138(13) 0.166(13) 0.071(9) 0.005(10) -0.009(9) 0.108(11)
C61 0.075(5) 0.066(8) 0.035(6) 0.026(6) 0.031(5) 0.033(5)
C62 0.058(6) 0.055(9) 0.035(8) -0.015(7) 0.000(6) 0.028(6)
C63 0.079(7) 0.052(10) 0.098(13) 0.003(9) 0.006(9) 0.028(7)
C64 0.041(6) 0.055(10) 0.063(9) -0.014(8) -0.027(6) 0.017(7)
C65 0.078(7) 0.142(12) 0.054(8) -0.060(9) -0.031(7) 0.070(7)
C66 0.075(6) 0.078(8) 0.110(9) 0.002(7) -0.018(6) 0.064(6)
C67 0.080(7) 0.111(10) 0.037(6) 0.002(6) -0.009(5) 0.042(8)
C68 0.065(7) 0.115(11) 0.085(10) -0.003(8) 0.004(6) 0.034(7)
C69 0.085(9) 0.138(13) 0.125(14) -0.019(10) -0.027(8) 0.056(8)
C70 0.115(8) 0.124(11) 0.078(12) -0.055(8) -0.016(8) 0.084(9)
C71 0.119(9) 0.158(12) 0.078(11) -0.001(9) -0.021(7) 0.094(9)
C72 0.090(9) 0.105(11) 0.098(11) 0.020(8) 0.028(8) 0.056(8)
C73 0.072(12) 0.079(11) 0.060(7) -0.008(8) 0.028(9) 0.025(9)
C74 0.060(10) 0.068(9) 0.060(7) -0.003(6) 0.004(8) -0.002(9)
C75 0.067(11) 0.108(10) 0.034(6) 0.015(6) 0.011(7) 0.030(9)
C76 0.097(13) 0.117(10) 0.052(7) 0.019(7) 0.013(9) 0.026(10)
C77 0.126(14) 0.128(11) 0.042(7) 0.022(7) 0.022(10) 0.045(12)
C78 0.104(13) 0.128(12) 0.051(7) 0.016(7) 0.007(10) 0.051(11)
C79 0.072(10) 0.089(9) 0.038(7) -0.010(6) -0.013(8) 0.009(10)
C80 0.164(15) 0.140(14) 0.050(9) 0.019(10) 0.013(9) 0.069(14)

loop_
_atom_type_symbol
_atom_type_description
_atom_type_scat_dispersion_real
_atom_type_scat_dispersion_imag
_atom_type_scat_source
C C 0.0181 0.0091 'International Tables Vol C Tables 4.2.6.8 and 6.1.1.4'
H H 0.0000 0.0000 'International Tables Vol C Tables 4.2.6.8 and 6.1.1.4'
N N 0.0311 0.0180 'International Tables Vol C Tables 4.2.6.8 and 6.1.1.4'
O O 0.0492 0.0322 'International Tables Vol C Tables 4.2.6.8 and 6.1.1.4'
Si Si 0.2541 0.3302 'International Tables Vol C Tables 4.2.6.8 and 6.1.1.4'
Br Br -0.6763 1.2805 'International Tables Vol C Tables 4.2.6.8 and 6.1.1.4'

loop_
_geom_angle_atom_site_label_1
_geom_angle_atom_site_label_2
_geom_angle_atom_site_label_3
_geom_angle
_geom_angle_publ_flag
C10 O1 C2 115.7(10) y
C3B C2 O1 107.5(11) y
C3A C2 O1 102.7(10) y
C3B C2 C1B 114.3(11) y
C3A C2 C1B 124.8(11) y
O1 C2 C1B 96.4(10) y
C3B C2 C1A 101.6(11) y
C3A C2 C1A 112.2(10) y
O1 C2 C1A 105.4(9) y
C3B C2 H2 117.2 ?
C3A C2 H2 112.0 ?
O1 C2 H2 112.0 ?
C1B C2 H2 107.5 ?
C1A C2 H2 112.0 ?
O2 C10 O1 122.8(12) y
O2 C10 C11 124.6(12) y
O1 C10 C11 111.9(11) y
C12 C11 C16 120.0 y
C12 C11 C10 119.1(7) y
C16 C11 C10 120.8(7) y
C13 C12 C11 120.0 y
C13 C12 H12 120.0 ?
C11 C12 H12 120.0 ?
C12 C13 C14 120.0 y
C12 C13 H13 120.0 ?
C14 C13 H13 120.0 ?
C15 C14 C13 120.0 y
C15 C14 BR1 120.5(4) y
C13 C14 BR1 119.4(4) y
C14 C15 C16 120.0 y
C14 C15 H15 120.0 ?
C16 C15 H15 120.0 ?
C15 C16 C11 120.0 y
C15 C16 H16 120.0 ?
C11 C16 H16 120.0 ?
O4A SIA C21 105.2(4) y
O4A SIA C27 106.5(4) y
C21 SIA C27 115.3(3) y
O4A SIA C17 103.1(4) y
C21 SIA C17 116.7(3) y
C27 SIA C17 108.8(4) y
C4A O3A C3A 68.0(7) y
C8A O4A SIA 122.3(9) y
C6A O6A C33 105.6(8) y
C37 O7A C40 117.9(6) y
C33 N1A C1A 105.1(9) y
C6A C1A N1A 106.6(8) y
C6A C1A C5A 112.5(9) y
N1A C1A C5A 106.1(9) y
C6A C1A C2 125.6(10) y
N1A C1A C2 104.4(8) y
C5A C1A C2 100.0(8) y
C2 C3A O3A 108.8(12) y
C2 C3A C4A 105.6(9) y
O3A C3A C4A 53.1(6) y
C2 C3A H3A 123.1 ?
O3A C3A H3A 123.1 ?
C4A C3A H3A 123.1 ?
O3A C4A C5A 115.9(10) y
O3A C4A C8A 113.5(10) y
C5A C4A C8A 124.3(9) y
O3A C4A C3A 58.9(7) y
C5A C4A C3A 108.6(10) y
C8A C4A C3A 118.0(9) y
C4A C5A O5A 110.0(9) y
C4A C5A C1A 108.0(8) y
O5A C5A C1A 105.7(10) y
C4A C5A C9A 110.3(12) y
O5A C5A C9A 108.2(9) y
C1A C5A C9A 114.6(10) y
O6A C6A C1A 104.6(9) y
O6A C6A C7A 104.5(12) y
C1A C6A C7A 110.5(9) y
O6A C6A H6A 112.2 ?
C1A C6A H6A 112.2 ?
C7A C6A H6A 112.2 ?
O4A C8A C4A 110.5(10) y
O4A C8A H8A 109.5 ?
C4A C8A H8A 109.5 ?
O4A C8A H8B 109.5 ?
C4A C8A H8B 109.5 ?
H8A C8A H8B 108.1 ?
C18 C17 C20 109.6(8) y
C18 C17 C19 108.0(8) y
C20 C17 C19 107.4(8) y
C18 C17 SIA 112.3(7) y
C20 C17 SIA 109.6(7) y
C19 C17 SIA 109.8(7) y
C22 C21 C26 120.0 y
C22 C21 SIA 122.0(2) y
C26 C21 SIA 118.0(2) y
C23 C22 C21 120.0 y
C23 C22 H22 120.0 ?
C21 C22 H22 120.0 ?
C22 C23 C24 120.0 y
C22 C23 H23 120.0 ?
C24 C23 H23 120.0 ?
C25 C24 C23 120.0 y
C25 C24 H24 120.0 ?
C23 C24 H24 120.0 ?
C26 C25 C24 120.0 y
C26 C25 H25 120.0 ?
C24 C25 H25 120.0 ?
C25 C26 C21 120.0 y
C25 C26 H26 120.0 ?
C21 C26 H26 120.0 ?
C32 C27 C28 120.0 y
C32 C27 SIA 117.34(16) y
C28 C27 SIA 122.66(16) y
C27 C28 C29 120.0 y
C27 C28 H28 120.0 ?
C29 C28 H28 120.0 ?
C30 C29 C28 120.0 y
C30 C29 H29 120.0 ?
C28 C29 H29 120.0 ?
C29 C30 C31 120.0 y
C29 C30 H30 120.0 ?
C31 C30 H30 120.0 ?
C32 C31 C30 120.0 y
C32 C31 H31 120.0 ?
C30 C31 H31 120.0 ?
C31 C32 C27 120.0 y
C31 C32 H32 120.0 ?
C27 C32 H32 120.0 ?
N1A C33 C34 126.3(10) y
N1A C33 O6A 116.8(9) y
C34 C33 O6A 116.6(10) y
C35 C34 C39 120.0 y
C35 C34 C33 118.3(8) y
C39 C34 C33 121.7(8) y
C36 C35 C34 120.0 y
C36 C35 H35 120.0 ?
C34 C35 H35 120.0 ?
C37 C36 C35 120.0 y
C37 C36 H36 120.0 ?
C35 C36 H36 120.0 ?
O7A C37 C36 115.7(5) y
O7A C37 C38 124.3(5) y
C36 C37 C38 120.0 y
C39 C38 C37 120.0 y
C39 C38 H38 120.0 ?
C37 C38 H38 120.0 ?
C38 C39 C34 120.0 y
C38 C39 H39 120.0 ?
C34 C39 H39 120.0 ?
O4B SIB C61 105.7(4) y
O4B SIB C67 106.2(5) y
C61 SIB C67 115.9(3) y
O4B SIB C57 102.3(5) y
C61 SIB C57 116.4(4) y
C67 SIB C57 108.9(4) y
C4B O3B C3B 68.2(7) y
C8B O4B SIB 123.8(11) y
C5B O5B H5B 109.5 ?
C6B O6B C73 104.8(9) y
C77 O7B C80 117.8(9) y
C73 N1B C1B 105.1(10) y
C6B C1B N1B 106.4(9) y
C6B C1B C5B 112.2(10) y
N1B C1B C5B 106.0(10) y
C6B C1B C2 124.3(12) y
N1B C1B C2 107.8(10) y
C5B C1B C2 98.8(9) y
C2 C3B O3B 110.8(13) y
C2 C3B C4B 104.6(10) y
O3B C3B C4B 53.0(6) y
C2 C3B H3B 122.7 ?
O3B C3B H3B 122.7 ?
C4B C3B H3B 122.7 ?
O3B C4B C5B 116.0(10) y
O3B C4B C8B 113.4(11) y
C5B C4B C8B 124.7(10) y
O3B C4B C3B 58.8(7) y
C5B C4B C3B 108.8(11) y
C8B C4B C3B 117.0(10) y
C4B C5B O5B 110.6(10) y
C4B C5B C1B 108.4(9) y
O5B C5B C1B 105.4(10) y
C4B C5B C9B 110.2(13) y
O5B C5B C9B 107.9(10) y
C1B C5B C9B 114.3(11) y
O6B C6B C1B 103.6(10) y
O6B C6B C7B 103.5(12) y
C1B C6B C7B 110.4(10) y
O6B C6B H6B 112.8 ?
C1B C6B H6B 112.8 ?
C7B C6B H6B 112.8 ?
C6B C7B H7D 109.5 ?
C6B C7B H7E 109.5 ?
H7D C7B H7E 109.5 ?
C6B C7B H7F 109.5 ?
H7D C7B H7F 109.5 ?
H7E C7B H7F 109.5 ?
O4B C8B C4B 109.9(11) y
O4B C8B H8C 109.7 ?
C4B C8B H8C 109.7 ?
O4B C8B H8D 109.7 ?
C4B C8B H8D 109.7 ?
H8C C8B H8D 108.2 ?
C5B C9B H9D 109.5 ?
C5B C9B H9E 109.5 ?
H9D C9B H9E 109.5 ?
C5B C9B H9F 109.5 ?
H9D C9B H9F 109.5 ?
H9E C9B H9F 109.5 ?
C58 C57 C60 110.0(9) y
C58 C57 C59 107.9(10) y
C60 C57 C59 107.6(10) y
C58 C57 SIB 112.2(8) y
C60 C57 SIB 109.5(8) y
C59 C57 SIB 109.5(8) y
C57 C58 H58A 109.5 ?
C57 C58 H58B 109.5 ?
H58A C58 H58B 109.5 ?
C57 C58 H58C 109.5 ?
H58A C58 H58C 109.5 ?
H58B C58 H58C 109.5 ?
C57 C59 H59A 109.5 ?
C57 C59 H59B 109.5 ?
H59A C59 H59B 109.5 ?
C57 C59 H59C 109.5 ?
H59A C59 H59C 109.5 ?
H59B C59 H59C 109.5 ?
C57 C60 H60A 109.5 ?
C57 C60 H60B 109.5 ?
H60A C60 H60B 109.5 ?
C57 C60 H60C 109.5 ?
H60A C60 H60C 109.5 ?
H60B C60 H60C 109.5 ?
C62 C61 C66 120.0 y
C62 C61 SIB 121.5(2) y
C66 C61 SIB 118.5(2) y
C61 C62 C63 120.0 y
C61 C62 H62 120.0 ?
C63 C62 H62 120.0 ?
C64 C63 C62 120.0 y
C64 C63 H63 120.0 ?
C62 C63 H63 120.0 ?
C63 C64 C65 120.0 y
C63 C64 H64 120.0 ?
C65 C64 H64 120.0 ?
C66 C65 C64 120.0 y
C66 C65 H65 120.0 ?
C64 C65 H65 120.0 ?
C65 C66 C61 120.0 y
C65 C66 H66 120.0 ?
C61 C66 H66 120.0 ?
C68 C67 C72 120.0 y
C68 C67 SIB 123.13(16) y
C72 C67 SIB 116.91(16) y
C67 C68 C69 120.0 y
C67 C68 H68 120.0 ?
C69 C68 H68 120.0 ?
C70 C69 C68 120.0 y
C70 C69 H69 120.0 ?
C68 C69 H69 120.0 ?
C69 C70 C71 120.0 y
C69 C70 H70 120.0 ?
C71 C70 H70 120.0 ?
C70 C71 C72 120.0 y
C70 C71 H71 120.0 ?
C72 C71 H71 120.0 ?
C71 C72 C67 120.0 y
C71 C72 H72 120.0 ?
C67 C72 H72 120.0 ?
N1B C73 C74 127.7(12) y
N1B C73 O6B 116.3(10) y
C74 C73 O6B 115.3(11) y
C75 C74 C79 120.0 y
C75 C74 C73 119.7(8) y
C79 C74 C73 120.3(8) y
C76 C75 C74 120.0 y
C76 C75 H75 120.0 ?
C74 C75 H75 120.0 ?
C75 C76 C77 120.0 y
C75 C76 H76 120.0 ?
C77 C76 H76 120.0 ?
O7B C77 C78 123.3(6) y
O7B C77 C76 116.5(6) y
C78 C77 C76 120.0 y
C79 C78 C77 120.0 y
C79 C78 H78 120.0 ?
C77 C78 H78 120.0 ?
C78 C79 C74 120.0 y
C78 C79 H79 120.0 ?
C74 C79 H79 120.0 ?
O7B C80 H80A 109.5 ?
O7B C80 H80B 109.5 ?
H80A C80 H80B 109.5 ?
O7B C80 H80C 109.5 ?
H80A C80 H80C 109.5 ?
H80B C80 H80C 109.5 ?

loop_
_geom_bond_atom_site_label_1
_geom_bond_atom_site_label_2
_geom_bond_distance
_geom_bond_publ_flag
Br1 C14 1.845(6) y
O1 C10 1.332(15) y
O1 C2 1.519(16) y
O2 C10 1.228(14) y
C2 C3b 1.357(19) y
C2 C3a 1.386(18) y
C2 C1b 1.637(16) y
C2 C1a 1.646(14) y
C2 H2 1.0000 ?
C10 C11 1.503(15) y
C11 C12 1.3900 y
C11 C16 1.3900 y
C12 C13 1.3900 y
C12 H12 0.9500 ?
C13 C14 1.3900 y
C13 H13 0.9500 ?
C14 C15 1.3900 y
C15 C16 1.3900 y
C15 H15 0.9500 ?
C16 H16 0.9500 ?
Sia O4a 1.696(9) y
Sia C21 1.833(5) y
Sia C27 1.833(7) y
Sia C17 1.860(10) y
O3a C4a 1.379(12) y
O3a C3a 1.478(14) y
O4a C8a 1.399(13) y
O5a C5a 1.499(13) y
O5a H5a 0.8400 ?
O6a C6a 1.446(13) y
O6a C33 1.454(14) y
O7a C37 1.366(5) y
O7a C40 1.426(9) y
N1a C33 1.248(14) y
N1a C1a 1.542(12) y
C1a C6a 1.481(17) y
C1a C5a 1.551(16) y
C3a C4a 1.600(13) y
C3a H3a 1.0000 ?
C4a C5a 1.472(14) y
C4a C8a 1.592(17) y
C5a C9a 1.636(17) y
C6a C7a 1.56(2) y
C6a H6a 1.0000 ?
C7a H7a 0.9800 ?
C7a H7b 0.9800 ?
C7a H7c 0.9800 ?
C8a H8a 0.9900 ?
C8a H8b 0.9900 ?
C9a H9a 0.9800 ?
C9a H9b 0.9800 ?
C9a H9c 0.9800 ?
C17 C18 1.499(12) y
C17 C20 1.523(12) y
C17 C19 1.531(11) y
C18 H18a 0.9800 ?
C18 H18b 0.9800 ?
C18 H18c 0.9800 ?
C19 H19a 0.9800 ?
C19 H19b 0.9800 ?
C19 H19c 0.9800 ?
C20 H20a 0.9800 ?
C20 H20b 0.9800 ?
C20 H20c 0.9800 ?
C21 C22 1.3900 y
C21 C26 1.3900 y
C22 C23 1.3900 y
C22 H22 0.9500 ?
C23 C24 1.3900 y
C23 H23 0.9500 ?
C24 C25 1.3900 y
C24 H24 0.9500 ?
C25 C26 1.3900 y
C25 H25 0.9500 ?
C26 H26 0.9500 ?
C27 C32 1.3903 y
C27 C28 1.3904 y
C28 C29 1.3906 y
C28 H28 0.9500 ?
C29 C30 1.3901 y
C29 H29 0.9500 ?
C30 C31 1.3903 y
C30 H30 0.9500 ?
C31 C32 1.3899 y
C31 H31 0.9500 ?
C32 H32 0.9500 ?
C33 C34 1.411(11) y
C34 C35 1.3900 y
C34 C39 1.3900 y
C35 C36 1.3900 y
C35 H35 0.9500 ?
C36 C37 1.3900 y
C36 H36 0.9500 ?
C37 C38 1.3900 y
C38 C39 1.3900 y
C38 H38 0.9500 ?
C39 H39 0.9500 ?
C40 H40a 0.9800 ?
C40 H40b 0.9800 ?
C40 H40c 0.9800 ?
Sib O4b 1.696(9) y
Sib C61 1.829(5) y
Sib C67 1.829(7) y
Sib C57 1.864(10) y
O3b C4b 1.379(13) y
O3b C3b 1.477(14) y
O4b C8b 1.396(13) y
O5b C5b 1.500(14) y
O5b H5b 0.8400 ?
O6b C6b 1.448(14) y
O6b C73 1.459(14) y
O7b C77 1.365(7) y
O7b C80 1.425(10) y
N1b C73 1.247(15) y
N1b C1b 1.544(13) y
C1b C6b 1.484(17) y
C1b C5b 1.552(17) y
C3b C4b 1.602(14) y
C3b H3b 1.0000 ?
C4b C5b 1.471(14) y
C4b C8b 1.594(17) y
C5b C9b 1.637(17) y
C6b C7b 1.56(2) y
C6b H6b 1.0000 ?
C7b H7d 0.9800 ?
C7b H7e 0.9800 ?
C7b H7f 0.9800 ?
C8b H8c 0.9900 ?
C8b H8d 0.9900 ?
C9b H9d 0.9800 ?
C9b H9e 0.9800 ?
C9b H9f 0.9800 ?
C57 C58 1.499(13) y
C57 C60 1.522(12) y
C57 C59 1.532(12) y
C58 H58a 0.9800 ?
C58 H58b 0.9800 ?
C58 H58c 0.9800 ?
C59 H59a 0.9800 ?
C59 H59b 0.9800 ?
C59 H59c 0.9800 ?
C60 H60a 0.9800 ?
C60 H60b 0.9800 ?
C60 H60c 0.9800 ?
C61 C62 1.3900 y
C61 C66 1.3900 y
C62 C63 1.3900 y
C62 H62 0.9500 ?
C63 C64 1.3900 y
C63 H63 0.9500 ?
C64 C65 1.3900 y
C64 H64 0.9500 ?
C65 C66 1.3900 y
C65 H65 0.9500 ?
C66 H66 0.9500 ?
C67 C68 1.3903 y
C67 C72 1.3906 y
C68 C69 1.3905 y
C68 H68 0.9500 ?
C69 C70 1.3903 y
C69 H69 0.9500 ?
C70 C71 1.3904 y
C70 H70 0.9500 ?
C71 C72 1.3904 y
C71 H71 0.9500 ?
C72 H72 0.9500 ?
C73 C74 1.410(12) y
C74 C75 1.3900 y
C74 C79 1.3900 y
C75 C76 1.3900 y
C75 H75 0.9500 ?
C76 C77 1.3900 y
C76 H76 0.9500 ?
C77 C78 1.3900 y
C78 C79 1.3900 y
C78 H78 0.9500 ?
C79 H79 0.9500 ?
C80 H80a 0.9800 ?
C80 H80b 0.9800 ?
C80 H80c 0.9800 ?

loop_
_geom_hbond_atom_site_label_D
_geom_hbond_atom_site_label_H
_geom_hbond_atom_site_label_A
_geom_hbond_distance_DH
_geom_hbond_distance_HA
_geom_hbond_distance_DA
_geom_hbond_angle_DHA
_geom_hbond_publ_flag
O5A H5A O1 0.84 2.51 3.170(15) 135.7 y
O5B H5B O1 0.84 2.37 2.999(18) 132.6 y

loop_
_geom_torsion_atom_site_label_1
_geom_torsion_atom_site_label_2
_geom_torsion_atom_site_label_3
_geom_torsion_atom_site_label_4
_geom_torsion
_geom_torsion_publ_flag
C10 O1 C2 C3B -91.1(12) y
C10 O1 C2 C3A -81.3(12) y
C10 O1 C2 C1B 150.9(10) y
C10 O1 C2 C1A 161.1(10) y
C2 O1 C10 O2 -5.9(17) y
C2 O1 C10 C11 -176.9(9) y
O2 C10 C11 C12 2.4(15) y
O1 C10 C11 C12 173.3(7) y
O2 C10 C11 C16 -179.5(9) y
O1 C10 C11 C16 -8.6(12) y
C16 C11 C12 C13 0.0 y
C10 C11 C12 C13 178.1(8) y
C11 C12 C13 C14 0.0 y
C12 C13 C14 C15 0.0 y
C12 C13 C14 BR1 -176.3(6) y
C13 C14 C15 C16 0.0 y
BR1 C14 C15 C16 176.2(6) y
C14 C15 C16 C11 0.0 y
C12 C11 C16 C15 0.0 y
C10 C11 C16 C15 -178.1(8) y
C21 SIA O4A C8A -40.1(10) y
C27 SIA O4A C8A 82.7(10) y
C17 SIA O4A C8A -162.9(9) y
C33 N1A C1A C6A 10.1(15) y
C33 N1A C1A C5A -110.0(12) y
C33 N1A C1A C2 144.8(12) y
C3B C2 C1A C6A -147.7(13) y
C3A C2 C1A C6A -146.7(12) y
O1 C2 C1A C6A -35.7(14) y
C1B C2 C1A C6A 13.3(18) y
C3B C2 C1A N1A 89.2(13) y
C3A C2 C1A N1A 90.2(12) y
O1 C2 C1A N1A -158.8(10) y
C1B C2 C1A N1A -109.8(18) y
C3B C2 C1A C5A -20.5(13) y
C3A C2 C1A C5A -19.5(13) y
O1 C2 C1A C5A 91.5(10) y
C1B C2 C1A C5A 140.5(18) y
C3B C2 C3A O3A -42(5) y
O1 C2 C3A O3A -160.4(8) y
C1B C2 C3A O3A -53.2(15) y
C1A C2 C3A O3A -47.7(12) y
C3B C2 C3A C4A 14(5) y
O1 C2 C3A C4A -104.7(11) y
C1B C2 C3A C4A 2.4(16) y
C1A C2 C3A C4A 8.0(14) y
C4A O3A C3A C2 95.7(10) y
C3A O3A C4A C5A -97.0(12) y
C3A O3A C4A C8A 109.6(10) y
C2 C3A C4A O3A -102.1(12) y
C2 C3A C4A C5A 7.5(14) y
O3A C3A C4A C5A 109.6(11) y
C2 C3A C4A C8A 156.0(11) y
O3A C3A C4A C8A -101.9(11) y
O3A C4A C5A O5A 158.2(10) y
C8A C4A C5A O5A -51.6(14) y
C3A C4A C5A O5A 94.4(11) y
O3A C4A C5A C1A 43.3(13) y
C8A C4A C5A C1A -166.5(9) y
C3A C4A C5A C1A -20.5(12) y
O3A C4A C5A C9A -82.6(13) y
C8A C4A C5A C9A 67.6(14) y
C3A C4A C5A C9A -146.3(11) y
C6A C1A C5A C4A 158.7(9) y
N1A C1A C5A C4A -85.2(10) y
C2 C1A C5A C4A 23.2(11) y
C6A C1A C5A O5A 41.0(11) y
N1A C1A C5A O5A 157.1(8) y
C2 C1A C5A O5A -94.5(9) y
C6A C1A C5A C9A -78.0(13) y
N1A C1A C5A C9A 38.1(13) y
C2 C1A C5A C9A 146.5(11) y
C33 O6A C6A C1A 8.8(13) y
C33 O6A C6A C7A -107.4(12) y
N1A C1A C6A O6A -11.4(13) y
C5A C1A C6A O6A 104.5(11) y
C2 C1A C6A O6A -133.6(11) y
N1A C1A C6A C7A 100.5(12) y
C5A C1A C6A C7A -143.6(11) y
C2 C1A C6A C7A -21.7(16) y
SIA O4A C8A C4A 127.0(10) y
O3A C4A C8A O4A -158.0(10) y
C5A C4A C8A O4A 51.2(15) y
C3A C4A C8A O4A -92.0(13) y
O4A SIA C17 C18 70.0(8) y
C21 SIA C17 C18 -44.7(8) y
C27 SIA C17 C18 -177.2(7) y
O4A SIA C17 C20 -167.9(9) y
C21 SIA C17 C20 77.4(9) y
C27 SIA C17 C20 -55.1(9) y
O4A SIA C17 C19 -50.1(10) y
C21 SIA C17 C19 -164.8(8) y
C27 SIA C17 C19 62.7(9) y
O4A SIA C21 C22 -74.3(4) y
C27 SIA C21 C22 168.76(14) y
C17 SIA C21 C22 39.3(5) y
O4A SIA C21 C26 105.0(5) y
C27 SIA C21 C26 -12.0(3) y
C17 SIA C21 C26 -141.4(5) y
C26 C21 C22 C23 0.0 y
SIA C21 C22 C23 179.27(17) y
C21 C22 C23 C24 0.0 y
C22 C23 C24 C25 0.0 y
C23 C24 C25 C26 0.0 y
C24 C25 C26 C21 0.0 y
C22 C21 C26 C25 0.0 y
SIA C21 C26 C25 -179.30(16) y
O4A SIA C27 C32 -169.3(4) y
C21 SIA C27 C32 -53.1(3) y
C17 SIA C27 C32 80.1(4) y
O4A SIA C27 C28 11.1(4) y
C21 SIA C27 C28 127.3(2) y
C17 SIA C27 C28 -99.5(4) y
C32 C27 C28 C29 0.0 y
SIA C27 C28 C29 179.64(15) y
C27 C28 C29 C30 0.0 y
C28 C29 C30 C31 0.0 y
C29 C30 C31 C32 0.0 y
C30 C31 C32 C27 0.0 y
C28 C27 C32 C31 0.0 y
SIA C27 C32 C31 -179.66(14) y
C1A N1A C33 C34 -178.3(9) y
C1A N1A C33 O6A -4.6(17) y
C6A O6A C33 N1A -2.7(17) y
C6A O6A C33 C34 171.7(9) y
N1A C33 C34 C35 -30.1(14) y
O6A C33 C34 C35 156.2(10) y
N1A C33 C34 C39 150.1(14) y
O6A C33 C34 C39 -23.6(10) y
C39 C34 C35 C36 0.0 y
C33 C34 C35 C36 -179.8(3) y
C34 C35 C36 C37 0.0 y
C40 O7A C37 C36 178.9(12) y
C40 O7A C37 C38 0.1(17) y
C35 C36 C37 O7A -178.9(10) y
C35 C36 C37 C38 0.0 y
O7A C37 C38 C39 178.8(11) y
C36 C37 C38 C39 0.0 y
C37 C38 C39 C34 0.0 y
C35 C34 C39 C38 0.0 y
C33 C34 C39 C38 179.8(3) y
C61 SIB O4B C8B -58.3(12) y
C67 SIB O4B C8B 65.3(12) y
C57 SIB O4B C8B 179.4(11) y
C73 N1B C1B C6B 7.1(17) y
C73 N1B C1B C5B -112.6(14) y
C73 N1B C1B C2 142.4(15) y
C3B C2 C1B C6B -145.0(14) y
C3A C2 C1B C6B -142.8(14) y
O1 C2 C1B C6B -32.5(14) y
C1A C2 C1B C6B -165(2) y
C3B C2 C1B N1B 89.6(15) y
C3A C2 C1B N1B 91.9(15) y
O1 C2 C1B N1B -157.8(10) y
C1A C2 C1B N1B 69.2(17) y
C3B C2 C1B C5B -20.4(15) y
C3A C2 C1B C5B -18.2(16) y
O1 C2 C1B C5B 92.1(10) y
C1A C2 C1B C5B -40.8(16) y
C3A C2 C3B O3B 145(6) y
O1 C2 C3B O3B -150.7(11) y
C1B C2 C3B O3B -45.0(16) y
C1A C2 C3B O3B -40.2(14) y
C3A C2 C3B C4B -159(6) y
O1 C2 C3B C4B -95.2(12) y
C1B C2 C3B C4B 10.5(16) y
C1A C2 C3B C4B 15.3(14) y
C4B O3B C3B C2 93.0(12) y
C3B O3B C4B C5B -97.1(13) y
C3B O3B C4B C8B 108.4(11) y
C2 C3B C4B O3B -105.3(14) y
C2 C3B C4B C5B 4.4(16) y
O3B C3B C4B C5B 109.6(12) y
C2 C3B C4B C8B 152.4(12) y
O3B C3B C4B C8B -102.3(12) y
O3B C4B C5B O5B 161.0(12) y
C8B C4B C5B O5B -47.7(16) y
C3B C4B C5B O5B 97.3(13) y
O3B C4B C5B C1B 46.0(15) y
C8B C4B C5B C1B -162.7(11) y
C3B C4B C5B C1B -17.8(14) y
O3B C4B C5B C9B -79.8(15) y
C8B C4B C5B C9B 71.5(15) y
C3B C4B C5B C9B -143.6(12) y
C6B C1B C5B C4B 154.3(11) y
N1B C1B C5B C4B -89.9(11) y
C2 C1B C5B C4B 21.6(12) y
C6B C1B C5B O5B 36.0(12) y
N1B C1B C5B O5B 151.7(10) y
C2 C1B C5B O5B -96.8(10) y
C6B C1B C5B C9B -82.3(15) y
N1B C1B C5B C9B 33.5(14) y
C2 C1B C5B C9B 145.0(13) y
C73 O6B C6B C1B 19.2(15) y
C73 O6B C6B C7B -96.2(15) y
N1B C1B C6B O6B -16.5(14) y
C5B C1B C6B O6B 99.0(13) y
C2 C1B C6B O6B -142.5(12) y
N1B C1B C6B C7B 93.8(14) y
C5B C1B C6B C7B -150.7(13) y
C2 C1B C6B C7B -32.2(17) y
SIB O4B C8B C4B 126.7(11) y
O3B C4B C8B O4B -154.4(14) y
C5B C4B C8B O4B 53.6(17) y
C3B C4B C8B O4B -88.8(15) y
O4B SIB C57 C58 69.7(12) y
C61 SIB C57 C58 -45.0(12) y
C67 SIB C57 C58 -178.1(11) y
O4B SIB C57 C60 -167.8(12) y
C61 SIB C57 C60 77.5(12) y
C67 SIB C57 C60 -55.6(12) y
O4B SIB C57 C59 -50.1(13) y
C61 SIB C57 C59 -164.7(12) y
C67 SIB C57 C59 62.1(13) y
O4B SIB C61 C62 -71.9(5) y
C67 SIB C61 C62 170.78(15) y
C57 SIB C61 C62 40.8(6) y
O4B SIB C61 C66 107.2(6) y
C67 SIB C61 C66 -10.1(3) y
C57 SIB C61 C66 -140.1(6) y
C66 C61 C62 C63 0.0 y
SIB C61 C62 C63 179.08(18) y
C61 C62 C63 C64 0.0 y
C62 C63 C64 C65 0.0 y
C63 C64 C65 C66 0.0 y
C64 C65 C66 C61 0.0 y
C62 C61 C66 C65 0.0 y
SIB C61 C66 C65 -179.11(17) y
O4B SIB C67 C68 9.7(5) y
C61 SIB C67 C68 126.7(2) y
C57 SIB C67 C68 -99.8(5) y
O4B SIB C67 C72 -171.0(5) y
C61 SIB C67 C72 -54.0(3) y
C57 SIB C67 C72 79.5(5) y
C72 C67 C68 C69 0.0 y
SIB C67 C68 C69 179.27(16) y
C67 C68 C69 C70 0.0 y
C68 C69 C70 C71 0.0 y
C69 C70 C71 C72 0.0 y
C70 C71 C72 C67 0.0 y
C68 C67 C72 C71 0.0 y
SIB C67 C72 C71 -179.31(15) y
C1B N1B C73 C74 175.3(9) y
C1B N1B C73 O6B 6(2) y
C6B O6B C73 N1B -17(2) y
C6B O6B C73 C74 172.4(10) y
N1B C73 C74 C75 11.6(17) y
O6B C73 C74 C75 -178.9(13) y
N1B C73 C74 C79 -168.8(16) y
O6B C73 C74 C79 0.6(13) y
C79 C74 C75 C76 0.0 y
C73 C74 C75 C76 179.5(4) y
C74 C75 C76 C77 0.0 y
C80 O7B C77 C78 -176.0(15) y
C80 O7B C77 C76 9(2) y
C75 C76 C77 O7B 175.6(14) y
C75 C76 C77 C78 0.0 y
O7B C77 C78 C79 -175.3(15) y
C76 C77 C78 C79 0.0 y
C77 C78 C79 C74 0.0 y
C75 C74 C79 C78 0.0 y
C73 C74 C79 C78 -179.5(4) y

loop_
_platon_squeeze_void_nr
_platon_squeeze_void_average_x
_platon_squeeze_void_average_y
_platon_squeeze_void_average_z
_platon_squeeze_void_volume
_platon_squeeze_void_count_electrons
_platon_squeeze_void_content
1 0.000 0.000 -0.006 203 73 ' '
